data_4062634
_journal_name_full Organometallics
_journal_paper_doi 10.1021/om034379k
_journal_year 2004
_chemical_formula_moiety 'C34 H26 F6 N5 O P Ru'
_chemical_formula_sum 'C34 H26 F6 N5 O P Ru'
_chemical_formula_weight 766.64
_space_group_IT_number 2
_symmetry_cell_setting triclinic
_symmetry_space_group_name_Hall '-P 1'
_symmetry_space_group_name_H-M 'P -1'
_cell_angle_alpha 77.98(3)
_cell_angle_beta 80.13(3)
_cell_angle_gamma 86.92(3)
_cell_formula_units_Z 2
_cell_length_a 8.596(2)
_cell_length_b 12.617(3)
_cell_length_c 14.961(3)
_cell_measurement_temperature 253(2)
_cell_volume 1563.3(6)
_diffrn_ambient_temperature 253(2)
_exptl_crystal_density_diffrn 1.629
_cod_database_code 4062634

loop_
_symmetry_equiv_pos_as_xyz
'x, y, z'
'-x, -y, -z'

loop_
_atom_site_label
_atom_site_type_symbol
_atom_site_fract_x
_atom_site_fract_y
_atom_site_fract_z
_atom_site_U_iso_or_equiv
_atom_site_adp_type
_atom_site_occupancy
_atom_site_symmetry_multiplicity
_atom_site_calc_flag
_atom_site_refinement_flags
_atom_site_disorder_assembly
_atom_site_disorder_group
Ru1 Ru -0.04713(6) 0.30802(4) 0.81722(4) 0.0323(2) Uani 1 1 d . . .
O1 O -0.6900(9) -0.0144(5) 1.3020(4) 0.085(2) Uani 1 1 d . . .
N1 N -0.2495(6) 0.3423(5) 0.7567(4) 0.0369(13) Uani 1 1 d . . .
N2 N -0.0797(6) 0.4616(4) 0.8233(4) 0.0334(13) Uani 1 1 d . . .
N3 N 0.1474(7) 0.3354(5) 0.8715(4) 0.0417(14) Uani 1 1 d . . .
N4 N -0.0028(6) 0.1454(5) 0.8062(4) 0.0364(14) Uani 1 1 d . . .
N5 N 0.0773(6) 0.3203(5) 0.6798(4) 0.0367(13) Uani 1 1 d . . .
C1 C -0.1783(8) 0.2646(6) 0.9446(5) 0.0366(16) Uani 1 1 d . . .
C2 C -0.2586(8) 0.2259(6) 1.0159(5) 0.0388(17) Uani 1 1 d . . .
C3 C -0.3665(8) 0.1658(6) 1.0938(5) 0.0375(16) Uani 1 1 d . . .
C4 C -0.4290(10) 0.0686(7) 1.0866(6) 0.058(2) Uani 1 1 d . . .
H4 H -0.3982 0.0422 1.0325 0.069 Uiso 1 1 calc R . .
C5 C -0.5342(12) 0.0111(7) 1.1566(6) 0.068(3) Uani 1 1 d . . .
H5 H -0.5739 -0.0531 1.1493 0.082 Uiso 1 1 calc R . .
C6 C -0.5816(11) 0.0476(7) 1.2377(6) 0.058(2) Uani 1 1 d . . .
C7 C -0.5194(10) 0.1419(7) 1.2491(5) 0.053(2) Uani 1 1 d . . .
H7 H -0.5482 0.1661 1.3044 0.064 Uiso 1 1 calc R . .
C8 C -0.4141(8) 0.1999(6) 1.1778(5) 0.0451(19) Uani 1 1 d . . .
H8 H -0.3737 0.2636 1.1858 0.054 Uiso 1 1 calc R . .
C9 C -0.7500(14) 0.0260(9) 1.3862(7) 0.094(4) Uani 1 1 d . . .
H9A H -0.6645 0.0306 1.4189 0.140 Uiso 1 1 calc R . .
H9B H -0.8277 -0.0225 1.4250 0.140 Uiso 1 1 calc R . .
H9C H -0.7972 0.0966 1.3702 0.140 Uiso 1 1 calc R . .
C10 C -0.3253(9) 0.2772(7) 0.7183(5) 0.0450(18) Uani 1 1 d . . .
H10 H -0.2903 0.2058 0.7208 0.054 Uiso 1 1 calc R . .
C11 C -0.4519(10) 0.3130(9) 0.6758(6) 0.069(3) Uani 1 1 d . . .
H11 H -0.5025 0.2663 0.6501 0.082 Uiso 1 1 calc R . .
C12 C -0.5053(10) 0.4203(10) 0.6711(6) 0.073(3) Uani 1 1 d . . .
H12 H -0.5909 0.4457 0.6417 0.087 Uiso 1 1 calc R . .
C13 C -0.4291(9) 0.4885(8) 0.7107(5) 0.056(2) Uani 1 1 d . . .
H13 H -0.4630 0.5601 0.7086 0.067 Uiso 1 1 calc R . .
C14 C -0.3008(8) 0.4473(6) 0.7536(5) 0.0431(18) Uani 1 1 d . . .
C15 C -0.2082(8) 0.5147(6) 0.7933(5) 0.0444(18) Uani 1 1 d . . .
C16 C -0.2373(10) 0.6201(6) 0.8025(6) 0.056(2) Uani 1 1 d . . .
H16 H -0.3252 0.6571 0.7819 0.067 Uiso 1 1 calc R . .
C17 C -0.1384(11) 0.6717(7) 0.8416(6) 0.064(3) Uani 1 1 d . . .
H17 H -0.1591 0.7430 0.8481 0.077 Uiso 1 1 calc R . .
C18 C -0.0056(10) 0.6154(6) 0.8718(6) 0.056(2) Uani 1 1 d . . .
H18 H 0.0628 0.6490 0.8987 0.067 Uiso 1 1 calc R . .
C19 C 0.0223(8) 0.5097(6) 0.8611(5) 0.0398(17) Uani 1 1 d . . .
C20 C 0.1558(8) 0.4387(6) 0.8865(5) 0.0401(17) Uani 1 1 d . . .
C21 C 0.2795(9) 0.4684(7) 0.9229(5) 0.056(2) Uani 1 1 d . . .
H21 H 0.2821 0.5379 0.9343 0.067 Uiso 1 1 calc R . .
C22 C 0.4005(10) 0.3943(9) 0.9426(6) 0.068(3) Uani 1 1 d . . .
H22 H 0.4852 0.4140 0.9665 0.082 Uiso 1 1 calc R . .
C23 C 0.3935(9) 0.2921(8) 0.9264(6) 0.056(2) Uani 1 1 d . . .
H23 H 0.4734 0.2413 0.9389 0.067 Uiso 1 1 calc R . .
C24 C 0.2668(8) 0.2659(6) 0.8914(5) 0.0459(18) Uani 1 1 d . . .
H24 H 0.2631 0.1961 0.8809 0.055 Uiso 1 1 calc R . .
C25 C -0.0446(9) 0.0584(6) 0.8748(5) 0.0463(18) Uani 1 1 d . . .
H25 H -0.1001 0.0699 0.9311 0.056 Uiso 1 1 calc R . .
C26 C -0.0086(10) -0.0461(6) 0.8646(6) 0.057(2) Uani 1 1 d . . .
H26 H -0.0382 -0.1041 0.9133 0.068 Uiso 1 1 calc R . .
C27 C 0.0722(10) -0.0636(7) 0.7810(6) 0.060(2) Uani 1 1 d . . .
H27 H 0.0953 -0.1338 0.7718 0.072 Uiso 1 1 calc R . .
C28 C 0.1188(10) 0.0247(7) 0.7108(6) 0.058(2) Uani 1 1 d . . .
H28 H 0.1769 0.0145 0.6547 0.070 Uiso 1 1 calc R . .
C29 C 0.0786(8) 0.1265(6) 0.7247(5) 0.0421(17) Uani 1 1 d . . .
C30 C 0.1220(8) 0.2259(6) 0.6531(5) 0.0440(18) Uani 1 1 d . . .
C31 C 0.1957(11) 0.2241(8) 0.5652(6) 0.064(2) Uani 1 1 d . . .
H31 H 0.2255 0.1581 0.5482 0.077 Uiso 1 1 calc R . .
C32 C 0.2258(12) 0.3180(9) 0.5022(6) 0.072(3) Uani 1 1 d . . .
H32 H 0.2767 0.3173 0.4422 0.087 Uiso 1 1 calc R . .
C33 C 0.1796(10) 0.4143(8) 0.5290(6) 0.058(2) Uani 1 1 d . . .
H33 H 0.1972 0.4797 0.4870 0.070 Uiso 1 1 calc R . .
C34 C 0.1083(8) 0.4129(6) 0.6171(5) 0.0440(18) Uani 1 1 d . . .
H34 H 0.0795 0.4785 0.6350 0.053 Uiso 1 1 calc R . .
P1 P -0.2423(4) 0.2656(2) 0.42262(19) 0.0760(8) Uani 1 1 d . . .
F1 F -0.3915(12) 0.2034(8) 0.4694(9) 0.197(5) Uani 1 1 d . . .
F2 F -0.1645(14) 0.1626(7) 0.3976(6) 0.190(5) Uani 1 1 d . . .
F3 F -0.2831(17) 0.3037(11) 0.3270(6) 0.216(5) Uani 1 1 d . . .
F4 F -0.3296(11) 0.3718(6) 0.4494(5) 0.139(3) Uani 1 1 d . . .
F5 F -0.1886(11) 0.2377(8) 0.5169(5) 0.152(4) Uani 1 1 d . . .
F6 F -0.0851(12) 0.3292(7) 0.3837(7) 0.164(4) Uani 1 1 d . . .

loop_
_atom_site_aniso_label
_atom_site_aniso_U_11
_atom_site_aniso_U_22
_atom_site_aniso_U_33
_atom_site_aniso_U_23
_atom_site_aniso_U_13
_atom_site_aniso_U_12
Ru1 0.0308(3) 0.0288(3) 0.0390(4) -0.0094(2) -0.0076(2) 0.0010(2)
O1 0.109(6) 0.066(5) 0.065(4) -0.006(3) 0.027(4) -0.023(4)
N1 0.034(3) 0.040(4) 0.036(3) -0.008(3) -0.003(3) -0.002(2)
N2 0.029(3) 0.029(3) 0.040(3) -0.007(2) -0.003(2) 0.000(2)
N3 0.038(3) 0.047(4) 0.037(3) -0.004(3) -0.005(3) 0.002(3)
N4 0.034(3) 0.035(4) 0.045(4) -0.015(3) -0.010(3) 0.001(2)
N5 0.031(3) 0.041(4) 0.040(3) -0.009(3) -0.012(3) -0.002(2)
C1 0.032(4) 0.037(4) 0.042(4) -0.007(3) -0.012(3) 0.001(3)
C2 0.036(4) 0.044(5) 0.041(4) -0.014(3) -0.013(3) 0.000(3)
C3 0.042(4) 0.031(4) 0.040(4) -0.005(3) -0.012(3) 0.004(3)
C4 0.072(6) 0.058(6) 0.045(5) -0.017(4) -0.003(4) -0.019(4)
C5 0.091(7) 0.055(6) 0.057(6) -0.015(4) 0.007(5) -0.029(5)
C6 0.075(6) 0.042(5) 0.047(5) -0.002(4) 0.008(4) -0.002(4)
C7 0.061(5) 0.049(5) 0.043(5) -0.009(4) 0.006(4) 0.005(4)
C8 0.049(5) 0.037(5) 0.050(5) -0.016(4) -0.002(4) 0.002(3)
C9 0.118(9) 0.078(8) 0.064(6) -0.008(5) 0.035(6) -0.009(6)
C10 0.045(4) 0.058(5) 0.034(4) -0.009(3) -0.006(3) -0.013(3)
C11 0.047(5) 0.116(9) 0.046(5) -0.013(5) -0.013(4) -0.024(5)
C12 0.039(5) 0.116(10) 0.055(6) 0.003(6) -0.014(4) 0.002(5)
C13 0.041(5) 0.065(6) 0.053(5) 0.006(4) -0.012(4) 0.009(4)
C14 0.033(4) 0.050(5) 0.038(4) 0.004(3) 0.001(3) 0.004(3)
C15 0.037(4) 0.048(5) 0.043(4) -0.004(3) -0.001(3) 0.005(3)
C16 0.055(5) 0.031(5) 0.072(6) -0.006(4) 0.004(4) 0.015(3)
C17 0.074(6) 0.027(5) 0.086(7) -0.017(4) 0.012(5) -0.004(4)
C18 0.066(6) 0.037(5) 0.063(5) -0.020(4) 0.007(4) -0.013(4)
C19 0.037(4) 0.037(4) 0.046(4) -0.012(3) -0.003(3) -0.006(3)
C20 0.037(4) 0.044(5) 0.039(4) -0.012(3) 0.000(3) -0.011(3)
C21 0.052(5) 0.071(6) 0.051(5) -0.022(4) -0.007(4) -0.027(4)
C22 0.035(5) 0.118(9) 0.057(6) -0.016(5) -0.018(4) -0.021(5)
C23 0.044(5) 0.068(6) 0.063(6) -0.019(5) -0.025(4) 0.008(4)
C24 0.041(4) 0.044(5) 0.055(5) -0.011(4) -0.015(4) 0.002(3)
C25 0.057(5) 0.035(5) 0.045(5) -0.004(3) -0.010(4) 0.003(3)
C26 0.067(6) 0.030(5) 0.073(6) -0.004(4) -0.021(5) -0.006(4)
C27 0.072(6) 0.037(5) 0.077(6) -0.027(4) -0.014(5) 0.011(4)
C28 0.068(6) 0.049(6) 0.063(6) -0.029(4) -0.005(4) 0.010(4)
C29 0.037(4) 0.040(5) 0.053(5) -0.018(4) -0.010(3) 0.007(3)
C30 0.040(4) 0.047(5) 0.050(5) -0.021(4) -0.007(4) 0.000(3)
C31 0.075(6) 0.064(6) 0.053(6) -0.024(5) 0.003(5) -0.004(4)
C32 0.083(7) 0.087(8) 0.043(5) -0.018(5) 0.008(5) -0.010(6)
C33 0.052(5) 0.071(7) 0.045(5) 0.004(4) -0.005(4) -0.011(4)
C34 0.042(4) 0.043(5) 0.047(5) -0.008(3) -0.008(4) -0.006(3)
P1 0.112(2) 0.0572(18) 0.0606(16) -0.0204(13) -0.0088(15) -0.0055(14)
F1 0.136(8) 0.145(9) 0.296(14) -0.052(8) 0.032(9) -0.058(7)
F2 0.318(14) 0.083(6) 0.147(7) -0.058(5) 0.057(8) 0.029(7)
F3 0.325(16) 0.237(13) 0.101(7) -0.024(7) -0.103(8) 0.033(11)
F4 0.196(9) 0.080(6) 0.135(6) -0.028(4) -0.017(6) 0.030(5)
F5 0.174(9) 0.201(10) 0.087(5) -0.040(5) -0.044(5) 0.045(7)
F6 0.177(9) 0.104(7) 0.198(9) -0.017(6) 0.000(8) -0.041(6)

loop_
_geom_bond_atom_site_label_1
_geom_bond_atom_site_label_2
_geom_bond_distance
_geom_bond_site_symmetry_2
_geom_bond_publ_flag
Ru1 N2 1.961(5) . ?
Ru1 C1 2.025(7) . ?
Ru1 N3 2.054(6) . ?
Ru1 N1 2.081(6) . ?
Ru1 N4 2.102(6) . ?
Ru1 N5 2.128(5) . ?
O1 C6 1.365(9) . ?
O1 C9 1.460(11) . ?
N1 C10 1.346(9) . ?
N1 C14 1.368(9) . ?
N2 C19 1.353(9) . ?
N2 C15 1.354(9) . ?
N3 C24 1.346(9) . ?
N3 C20 1.375(9) . ?
N4 C25 1.354(9) . ?
N4 C29 1.358(9) . ?
N5 C34 1.345(9) . ?
N5 C30 1.349(9) . ?
C1 C2 1.191(9) . ?
C2 C3 1.459(10) . ?
C3 C4 1.396(10) . ?
C3 C8 1.401(10) . ?
C4 C5 1.367(11) . ?
C5 C6 1.377(11) . ?
C6 C7 1.384(12) . ?
C7 C8 1.381(10) . ?
C10 C11 1.363(11) . ?
C11 C12 1.397(14) . ?
C12 C13 1.388(13) . ?
C13 C14 1.393(10) . ?
C14 C15 1.467(11) . ?
C15 C16 1.371(11) . ?
C16 C17 1.371(13) . ?
C17 C18 1.402(13) . ?
C18 C19 1.380(10) . ?
C19 C20 1.470(10) . ?
C20 C21 1.376(10) . ?
C21 C22 1.388(13) . ?
C22 C23 1.367(13) . ?
C23 C24 1.369(10) . ?
C25 C26 1.372(11) . ?
C26 C27 1.377(11) . ?
C27 C28 1.386(12) . ?
C28 C29 1.360(10) . ?
C29 C30 1.488(11) . ?
C30 C31 1.363(10) . ?
C31 C32 1.358(13) . ?
C32 C33 1.375(13) . ?
C33 C34 1.351(10) . ?
P1 F3 1.505(9) . ?
P1 F2 1.516(7) . ?
P1 F5 1.524(8) . ?
P1 F1 1.524(8) . ?
P1 F6 1.569(9) . ?
P1 F4 1.592(7) . ?
